data_4117455
loop_
_publ_author_name
'Hiroki Kurihara'
'Xing Lu'
'Yuko Iiduka'
'Hidefumi Nikawa'
'Naomi Mizorogi'
'Zdenek Slanina'
'Takahiro Tsuchiya'
'Shigeru Nagase'
'Takeshi Akasaka'

_publ_section_title
;
 Chemical Understanding of Carbide Cluster Metallofullerenes: A Case Study
 on Sc2C2@C2v(5)-C80 with Complete X-ray Crystallographic
 Characterizations
;
_journal_name_full 'Journal of the American Chemical Society'
_journal_page_first 3139
_journal_page_last 3144
_journal_paper_doi 10.1021/ja210101f
_journal_volume 134
_journal_year 2012
_chemical_formula_sum 'C98.5 H18 Cl2 S Sc2'
_chemical_formula_weight 1394.01
_chemical_name_common Sc2C2@C80Ad-B
_chemical_name_systematic
; 
 ? 
;
_space_group_IT_number 2
_symmetry_cell_setting triclinic
_symmetry_space_group_name_Hall '-P 1'
_symmetry_space_group_name_H-M 'P -1'
_atom_sites_solution_hydrogens geom
_atom_sites_solution_primary direct
_atom_sites_solution_secondary difmap
_audit_creation_method SHELXL-97
_cell_angle_alpha 88.207(12)
_cell_angle_beta 74.636(11)
_cell_angle_gamma 74.459(11)
_cell_formula_units_Z 2
_cell_length_a 11.130(2)
_cell_length_b 14.730(4)
_cell_length_c 16.508(4)
_cell_measurement_reflns_used 13418
_cell_measurement_temperature 90(2)
_cell_measurement_theta_max 122.69
_cell_measurement_theta_min 5.30
_cell_volume 2512.0(10)
_computing_cell_refinement PROCESS-AUTO
_computing_data_collection PROCESS-AUTO
_computing_data_reduction Yadokari-XG,SHELXTL
_computing_molecular_graphics 'Bruker SHELXTL'
_computing_publication_material 'Bruker SHELXTL'
_computing_structure_refinement 'SHELXL-97 (Sheldrick, 1997)'
_computing_structure_solution 'SHELXS-97 (Sheldrick, 1990)'
_diffrn_ambient_temperature 90(2)
_diffrn_measured_fraction_theta_full 0.405
_diffrn_measured_fraction_theta_max 0.405
_diffrn_measurement_device_type 'RAPID AXIS'
_diffrn_measurement_method 'omega scan'
_diffrn_radiation_monochromator Si(111)
_diffrn_radiation_source 'KEK-PF BL-1B'
_diffrn_radiation_type synchrotron
_diffrn_radiation_wavelength 1.00000
_diffrn_reflns_av_R_equivalents 0.0447
_diffrn_reflns_av_sigmaI/netI 0.0411
_diffrn_reflns_limit_h_max 17
_diffrn_reflns_limit_h_min -18
_diffrn_reflns_limit_k_max 23
_diffrn_reflns_limit_k_min -23
_diffrn_reflns_limit_l_max 23
_diffrn_reflns_limit_l_min -23
_diffrn_reflns_number 30808
_diffrn_reflns_theta_full 61.31
_diffrn_reflns_theta_max 61.31
_diffrn_reflns_theta_min 2.65
_exptl_absorpt_coefficient_mu 4.245
_exptl_absorpt_correction_T_max 0.7276
_exptl_absorpt_correction_T_min 0.2402
_exptl_absorpt_correction_type multi-scan
_exptl_absorpt_process_details
; 
 Higashi, T. (1995). Program for Absorption Correction.
 Rigaku Corporation, Tokyo, Japan.  
;
_exptl_crystal_colour black
_exptl_crystal_density_diffrn 1.843
_exptl_crystal_description block
_exptl_crystal_F_000 1402
_exptl_crystal_size_max 0.47
_exptl_crystal_size_mid 0.13
_exptl_crystal_size_min 0.08
_refine_diff_density_max 0.904
_refine_diff_density_min -0.843
_refine_diff_density_rms 0.122
_refine_ls_extinction_method none
_refine_ls_goodness_of_fit_ref 1.436
_refine_ls_hydrogen_treatment consr
_refine_ls_matrix_type full
_refine_ls_number_parameters 1883
_refine_ls_number_reflns 11509
_refine_ls_number_restraints 4425
_refine_ls_restrained_S_all 1.357
_refine_ls_R_factor_all 0.1558
_refine_ls_R_factor_gt 0.1185
_refine_ls_shift/su_max 0.020
_refine_ls_shift/su_mean 0.001
_refine_ls_structure_factor_coef Fsqd
_refine_ls_weighting_details 'calc w=1/[\s^2^(Fo^2^)+(0.2000P)^2^+0.0000P] where P=(Fo^2^+2Fc^2^)/3'
_refine_ls_weighting_scheme calc
_refine_ls_wR_factor_gt 0.3540
_refine_ls_wR_factor_ref 0.3791
_reflns_number_gt 6581
_reflns_number_total 11509
_reflns_threshold_expression >2sigma(I)
_cod_data_source_file ja210101f_si_003.cif
_cod_data_source_block ad_b
_cod_original_cell_volume 2511.9(10)
_cod_original_formula_sum 'C98.50 H18 Cl2 S Sc2'
_cod_database_code 4117455

loop_
_symmetry_equiv_pos_as_xyz
'x, y, z'
'-x, -y, -z'

loop_
_atom_site_label
_atom_site_type_symbol
_atom_site_fract_x
_atom_site_fract_y
_atom_site_fract_z
_atom_site_U_iso_or_equiv
_atom_site_adp_type
_atom_site_occupancy
_atom_site_symmetry_multiplicity
_atom_site_calc_flag
_atom_site_refinement_flags
_atom_site_disorder_assembly
_atom_site_disorder_group
C1A C 0.6612(5) 1.0496(5) 0.1992(6) 0.0355(18) Uani 0.7214(19) 1 d PDU A 1
C2A C 0.7772(5) 1.0112(6) 0.1362(6) 0.0373(18) Uani 0.7214(19) 1 d PU A 1
C3A C 0.7549(6) 0.9365(7) 0.0818(6) 0.0425(19) Uani 0.7214(19) 1 d PU A 1
C4A C 0.6394(6) 0.9053(5) 0.1244(5) 0.0403(18) Uani 0.7214(19) 1 d PU A 1
C5A C 0.5561(7) 0.9603(6) 0.2011(5) 0.0382(19) Uani 0.7214(19) 1 d PDU A 1
C6A C 0.6874(6) 1.0567(6) 0.2828(6) 0.0363(17) Uani 0.7214(19) 1 d PU A 1
C7A C 0.8103(6) 1.0615(5) 0.2867(5) 0.0400(17) Uani 0.7214(19) 1 d PU A 1
C8A C 0.8101(7) 1.0510(6) 0.3738(7) 0.0481(18) Uani 0.7214(19) 1 d PU A 1
C9A C 0.6926(6) 1.0219(5) 0.4171(5) 0.0450(17) Uani 0.7214(19) 1 d PU A 1
C10A C 0.6229(5) 1.0189(5) 0.3573(5) 0.0360(17) Uani 0.7214(19) 1 d PU A 1
C11A C 0.5475(5) 0.7524(6) 0.3384(6) 0.0387(17) Uani 0.7214(19) 1 d PU A 1
C12A C 0.6090(6) 0.6511(5) 0.3227(6) 0.0406(17) Uani 0.7214(19) 1 d PU A 1
C13A C 0.6610(9) 0.6205(8) 0.3880(6) 0.042(2) Uani 0.7214(19) 1 d PU A 1
C14A C 0.6311(6) 0.7063(6) 0.4511(5) 0.0449(17) Uani 0.7214(19) 1 d PU A 1
C15A C 0.5582(6) 0.7844(6) 0.4087(7) 0.0395(18) Uani 0.7214(19) 1 d PU A 1
C16A C 1.1319(6) 0.8983(6) 0.1099(6) 0.0445(17) Uani 0.7214(19) 1 d PU A 1
C17A C 1.2111(6) 0.8055(6) 0.0895(7) 0.0442(17) Uani 0.7214(19) 1 d PU A 1
C18A C 1.2728(5) 0.7709(6) 0.1551(6) 0.0406(17) Uani 0.7214(19) 1 d PU A 1
C19A C 1.2311(6) 0.8550(6) 0.2150(7) 0.0418(17) Uani 0.7214(19) 1 d PU A 1
C20A C 1.1468(6) 0.9290(6) 0.1887(7) 0.0432(17) Uani 0.7214(19) 1 d PU A 1
C21A C 0.5822(6) 0.7670(6) 0.1855(6) 0.0415(17) Uani 0.7214(19) 1 d PU A 1
C22A C 0.6403(6) 0.8160(6) 0.1133(6) 0.0447(17) Uani 0.7214(19) 1 d PU A 1
C23A C 0.7463(6) 0.7448(6) 0.0561(6) 0.0471(18) Uani 0.7214(19) 1 d PU A 1
C24A C 0.7625(6) 0.6576(6) 0.0954(6) 0.0483(17) Uani 0.7214(19) 1 d PU A 1
C25A C 0.6543(6) 0.6702(6) 0.1724(6) 0.0464(17) Uani 0.7214(19) 1 d PU A 1
C26A C 0.9863(7) 0.8706(8) 0.0303(8) 0.0441(19) Uani 0.7214(19) 1 d PU A 1
C27A C 0.8597(6) 0.8716(6) 0.0324(5) 0.0470(18) Uani 0.7214(19) 1 d PU A 1
C28A C 0.8555(7) 0.7736(6) 0.0176(6) 0.0481(18) Uani 0.7214(19) 1 d PU A 1
C29A C 0.9833(6) 0.7139(6) 0.0076(5) 0.0461(17) Uani 0.7214(19) 1 d PU A 1
C30A C 1.0673(6) 0.7740(6) 0.0135(6) 0.0449(17) Uani 0.7214(19) 1 d PU A 1
C31A C 0.6416(6) 0.8878(6) 0.4824(5) 0.0432(17) Uani 0.7214(19) 1 d PU A 1
C32A C 0.6966(9) 0.9596(7) 0.4803(8) 0.0474(18) Uani 0.7214(19) 1 d PU A 1
C33A C 0.8127(7) 0.9264(7) 0.5100(6) 0.0527(18) Uani 0.7214(19) 1 d PU A 1
C34A C 0.8286(8) 0.8298(7) 0.5240(6) 0.0514(18) Uani 0.7214(19) 1 d PU A 1
C35A C 0.7140(7) 0.8052(7) 0.5127(6) 0.0472(18) Uani 0.7214(19) 1 d PU A 1
C36A C 1.0370(7) 0.9850(7) 0.3268(7) 0.0453(18) Uani 0.7214(19) 1 d PU A 1
C37A C 0.9211(7) 1.0166(7) 0.3933(7) 0.0524(18) Uani 0.7214(19) 1 d PU A 1
C38A C 0.9262(9) 0.9491(8) 0.4672(7) 0.054(2) Uani 0.7214(19) 1 d PU A 1
C39A C 1.0505(7) 0.8862(7) 0.4419(6) 0.0545(18) Uani 0.7214(19) 1 d PU A 1
C40A C 1.1220(7) 0.9066(7) 0.3585(6) 0.0485(18) Uani 0.7214(19) 1 d PU A 1
C41A C 0.7902(6) 0.5401(5) 0.2286(7) 0.0459(17) Uani 0.7214(19) 1 d PU A 1
C42A C 0.8983(7) 0.5257(6) 0.1514(6) 0.0526(18) Uani 0.7214(19) 1 d PU A 1
C43A C 1.0164(7) 0.4817(6) 0.1710(6) 0.0546(18) Uani 0.7214(19) 1 d PU A 1
C44A C 0.9842(6) 0.4794(5) 0.2658(6) 0.0459(18) Uani 0.7214(19) 1 d PU A 1
C45A C 0.8458(6) 0.5134(5) 0.2977(6) 0.0459(17) Uani 0.7214(19) 1 d PU A 1
C46A C 1.1977(6) 0.6437(6) 0.0679(5) 0.0442(17) Uani 0.7214(19) 1 d PU A 1
C47A C 1.1136(8) 0.5797(9) 0.0678(8) 0.0507(19) Uani 0.7214(19) 1 d PU A 1
C48A C 1.1302(7) 0.5148(6) 0.1328(6) 0.0512(18) Uani 0.7214(19) 1 d PU A 1
C49A C 1.2046(7) 0.5368(6) 0.1770(6) 0.0451(19) Uani 0.7214(19) 1 d PU A 1
C50A C 1.2516(6) 0.6096(7) 0.1361(7) 0.0480(18) Uani 0.7214(19) 1 d PU A 1
C51A C 0.8329(9) 0.6441(8) 0.4924(10) 0.0458(18) Uani 0.7214(19) 1 d PU A 1
C52A C 0.9470(8) 0.6614(6) 0.4927(5) 0.0519(18) Uani 0.7214(19) 1 d PU A 1
C53A C 1.0560(9) 0.5987(7) 0.4381(9) 0.051(2) Uani 0.7214(19) 1 d PU A 1
C54A C 1.0070(7) 0.5363(6) 0.3985(7) 0.0480(19) Uani 0.7214(19) 1 d PU A 1
C55A C 0.8666(7) 0.5639(6) 0.4341(6) 0.0470(18) Uani 0.7214(19) 1 d PU A 1
C56A C 1.2455(6) 0.7426(7) 0.3285(7) 0.0434(17) Uani 0.7214(19) 1 d PU A 1
C57A C 1.1738(7) 0.7163(7) 0.4057(7) 0.0499(18) Uani 0.7214(19) 1 d PU A 1
C58A C 1.1650(7) 0.6243(6) 0.3934(6) 0.0511(18) Uani 0.7214(19) 1 d PU A 1
C59A C 1.2270(15) 0.5828(8) 0.3055(8) 0.0450(19) Uani 0.7214(19) 1 d PU A 1
C60A C 1.2787(6) 0.6635(6) 0.2720(6) 0.0438(17) Uani 0.7214(19) 1 d PU A 1
C61A C 0.5373(5) 0.9119(6) 0.2799(6) 0.0333(17) Uani 0.7214(19) 1 d PU A 1
C62A C 0.5551(7) 0.9431(5) 0.3504(7) 0.0372(19) Uani 0.7214(19) 1 d PU A 1
C63A C 0.9038(5) 0.9988(5) 0.1389(6) 0.0401(17) Uani 0.7214(19) 1 d PU A 1
C64A C 0.5396(6) 0.8105(6) 0.2658(6) 0.0364(17) Uani 0.7214(19) 1 d PU A 1
C65A C 0.6728(8) 0.6147(8) 0.2454(7) 0.0432(17) Uani 0.7214(19) 1 d PU A 1
C66A C 0.5671(5) 0.8755(6) 0.4215(5) 0.0415(17) Uani 0.7214(19) 1 d PU A 1
C67A C 1.1767(9) 0.7406(8) 0.0424(11) 0.0463(18) Uani 0.7214(19) 1 d PU A 1
C68A C 1.2879(6) 0.6764(8) 0.1804(7) 0.0436(19) Uani 0.7214(19) 1 d PU A 1
C69A C 0.8836(8) 0.5951(8) 0.0843(7) 0.0499(18) Uani 0.7214(19) 1 d PU A 1
C70A C 1.0637(7) 0.4985(5) 0.3098(6) 0.0466(18) Uani 0.7214(19) 1 d PU A 1
C71A C 1.1797(7) 0.5278(7) 0.2687(7) 0.0474(18) Uani 0.7214(19) 1 d PU A 1
C72A C 0.7857(7) 0.5544(7) 0.3808(7) 0.0463(18) Uani 0.7214(19) 1 d PU A 1
C73A C 0.7145(7) 0.7154(7) 0.4976(6) 0.0462(19) Uani 0.7214(19) 1 d PU A 1
C74A C 1.2208(9) 0.8351(10) 0.2953(8) 0.0407(18) Uani 0.7214(19) 1 d PU A 1
C75A C 0.9989(7) 0.6230(6) 0.0413(6) 0.0487(18) Uani 0.7214(19) 1 d PU A 1
C76A C 0.9191(6) 1.0308(6) 0.2170(6) 0.0415(17) Uani 0.7214(19) 1 d PU A 1
C77A C 1.0175(6) 0.9327(6) 0.0886(7) 0.0435(18) Uani 0.7214(19) 1 d PU A 1
C78A C 1.0638(8) 0.7863(7) 0.4654(6) 0.0543(19) Uani 0.7214(19) 1 d PU A 1
C79A C 1.0443(6) 0.9946(6) 0.2443(6) 0.0438(17) Uani 0.7214(19) 1 d PU A 1
C80A C 0.9522(7) 0.7551(7) 0.5041(6) 0.0532(18) Uani 0.7214(19) 1 d PU A 1
C1B C 0.556(2) 0.9673(16) 0.2296(15) 0.038(2) Uani 0.2786(19) 1 d PDU A 2
C2B C 0.5115(17) 0.9298(17) 0.3051(18) 0.037(2) Uani 0.2786(19) 1 d PU A 2
C3B C 0.566(2) 0.9734(17) 0.3752(18) 0.040(2) Uani 0.2786(19) 1 d PU A 2
C4B C 0.6459(17) 1.0395(15) 0.3292(16) 0.042(2) Uani 0.2786(19) 1 d PU A 2
C5B C 0.6547(17) 1.0538(16) 0.2494(18) 0.042(3) Uani 0.2786(19) 1 d PDU A 2
C6B C 0.7611(13) 1.0373(12) 0.1852(12) 0.042(2) Uani 0.2786(19) 1 d PDU A 2
C7B C 0.8698(14) 1.0488(13) 0.2083(10) 0.046(2) Uani 0.2786(19) 1 d PDU A 2
C8B C 0.9821(11) 1.0033(13) 0.1418(12) 0.047(2) Uani 0.2786(19) 1 d PDU A 2
C9B C 0.9379(14) 0.9721(12) 0.0772(11) 0.048(2) Uani 0.2786(19) 1 d PDU A 2
C10B C 0.8054(14) 0.9819(14) 0.1087(11) 0.043(2) Uani 0.2786(19) 1 d PDU A 2
C11B C 0.9151(15) 0.6444(14) 0.0424(15) 0.051(2) Uani 0.2786(19) 1 d PDU A 2
C12B C 0.8063(16) 0.7266(14) 0.0449(14) 0.050(2) Uani 0.2786(19) 1 d PDU A 2
C13B C 0.7004(14) 0.7147(13) 0.1095(14) 0.047(2) Uani 0.2786(19) 1 d PDU A 2
C14B C 0.7386(14) 0.6298(14) 0.1500(15) 0.048(2) Uani 0.2786(19) 1 d PDU A 2
C15B C 0.8737(19) 0.5906(19) 0.1124(18) 0.050(2) Uani 0.2786(19) 1 d PDU A 2
C16B C 0.9242(16) 0.9577(16) 0.4435(15) 0.054(2) Uani 0.2786(19) 1 d PDU A 2
C17B C 0.9453(15) 0.8634(13) 0.4825(13) 0.056(2) Uani 0.2786(19) 1 d PDU A 2
C18B C 1.0822(17) 0.8028(14) 0.4370(14) 0.055(2) Uani 0.2786(19) 1 d PDU A 2
C19B C 1.1433(16) 0.8615(14) 0.3695(14) 0.052(2) Uani 0.2786(19) 1 d PDU A 2
C20B C 1.0446(16) 0.9576(14) 0.3750(14) 0.054(2) Uani 0.2786(19) 1 d PDU A 2
C21B C 1.0205(15) 0.8911(11) 0.0351(17) 0.049(2) Uani 0.2786(19) 1 d PDU A 2
C22B C 0.9687(14) 0.8205(13) 0.0144(14) 0.049(2) Uani 0.2786(19) 1 d PDU A 2
C23B C 1.0618(18) 0.7337(12) 0.0052(16) 0.050(2) Uani 0.2786(19) 1 d PDU A 2
C24B C 1.162(2) 0.7464(16) 0.038(3) 0.049(2) Uani 0.2786(19) 1 d PDU A 2
C25B C 1.1515(13) 0.8423(12) 0.0406(13) 0.050(2) Uani 0.2786(19) 1 d PDU A 2
C26B C 1.1010(13) 0.9701(13) 0.1397(11) 0.051(2) Uani 0.2786(19) 1 d PDU A 2
C27B C 1.1918(15) 0.8890(12) 0.0942(10) 0.048(2) Uani 0.2786(19) 1 d PDU A 2
C28B C 1.2504(14) 0.8360(12) 0.1503(12) 0.042(2) Uani 0.2786(19) 1 d PDU A 2
C29B C 1.2079(16) 0.8893(15) 0.2263(12) 0.043(2) Uani 0.2786(19) 1 d PDU A 2
C30B C 1.1038(16) 0.9658(13) 0.2245(11) 0.046(2) Uani 0.2786(19) 1 d PDU A 2
C31B C 0.5046(13) 0.8414(11) 0.3169(11) 0.038(2) Uani 0.2786(19) 1 d PDU A 2
C32B C 0.5233(15) 0.7940(12) 0.3931(11) 0.038(2) Uani 0.2786(19) 1 d PDU A 2
C33B C 0.5728(15) 0.6923(11) 0.3725(11) 0.041(2) Uani 0.2786(19) 1 d PDU A 2
C34B C 0.5869(15) 0.6807(11) 0.2805(11) 0.041(2) Uani 0.2786(19) 1 d PDU A 2
C35B C 0.5497(18) 0.7724(12) 0.2477(12) 0.038(2) Uani 0.2786(19) 1 d PDU A 2
C36B C 0.5812(14) 0.9272(12) 0.4352(13) 0.044(2) Uani 0.2786(19) 1 d PDU A 2
C37B C 0.686(2) 0.9353(14) 0.472(2) 0.048(2) Uani 0.2786(19) 1 d PDU A 2
C38B C 0.7313(15) 0.8467(14) 0.5097(13) 0.049(2) Uani 0.2786(19) 1 d PDU A 2
C39B C 0.6510(14) 0.7812(12) 0.4998(12) 0.044(2) Uani 0.2786(19) 1 d PDU A 2
C40B C 0.5593(14) 0.8312(13) 0.4527(13) 0.041(2) Uani 0.2786(19) 1 d PDU A 2
C41B C 1.134(2) 0.592(2) 0.0647(18) 0.052(2) Uani 0.2786(19) 1 d PDU A 2
C42B C 1.0805(16) 0.5222(14) 0.1234(14) 0.052(2) Uani 0.2786(19) 1 d PDU A 2
C43B C 1.1503(16) 0.5051(13) 0.1916(14) 0.050(2) Uani 0.2786(19) 1 d PDU A 2
C44B C 1.2479(15) 0.5621(14) 0.1745(15) 0.047(2) Uani 0.2786(19) 1 d PDU A 2
C45B C 1.2353(17) 0.6169(16) 0.0972(14) 0.052(2) Uani 0.2786(19) 1 d PDU A 2
C46B C 1.2768(16) 0.7440(13) 0.2900(14) 0.043(2) Uani 0.2786(19) 1 d PDU A 2
C47B C 1.3028(18) 0.6931(14) 0.2145(13) 0.041(2) Uani 0.2786(19) 1 d PDU A 2
C48B C 1.2842(14) 0.6009(13) 0.2285(13) 0.044(2) Uani 0.2786(19) 1 d PDU A 2
C49B C 1.227(4) 0.5965(17) 0.3192(15) 0.044(2) Uani 0.2786(19) 1 d PDU A 2
C50B C 1.2256(16) 0.6819(13) 0.3577(13) 0.046(2) Uani 0.2786(19) 1 d PDU A 2
C51B C 0.7665(15) 0.5411(14) 0.2785(13) 0.048(2) Uani 0.2786(19) 1 d PDU A 2
C52B C 0.7547(16) 0.5574(17) 0.3581(13) 0.046(2) Uani 0.2786(19) 1 d PDU A 2
C53B C 0.8760(16) 0.5143(14) 0.3740(13) 0.048(2) Uani 0.2786(19) 1 d PDU A 2
C54B C 0.9549(16) 0.4860(15) 0.3018(12) 0.048(2) Uani 0.2786(19) 1 d PDU A 2
C55B C 0.8970(15) 0.5039(13) 0.2393(12) 0.050(2) Uani 0.2786(19) 1 d PDU A 2
C56B C 0.821(2) 0.6273(17) 0.481(2) 0.046(2) Uani 0.2786(19) 1 d PDU A 2
C57B C 0.8817(16) 0.6948(14) 0.5070(14) 0.050(2) Uani 0.2786(19) 1 d PDU A 2
C58B C 1.0257(16) 0.6594(13) 0.4692(13) 0.051(2) Uani 0.2786(19) 1 d PDU A 2
C59B C 1.0500(19) 0.5717(15) 0.419(2) 0.047(2) Uani 0.2786(19) 1 d PDU A 2
C60B C 0.9230(17) 0.5499(12) 0.4295(13) 0.047(2) Uani 0.2786(19) 1 d PDU A 2
C61B C 1.207(3) 0.831(3) 0.314(2) 0.045(2) Uani 0.2786(19) 1 d PU A 2
C62B C 0.6155(16) 0.7977(15) 0.1662(16) 0.041(2) Uani 0.2786(19) 1 d PU A 2
C63B C 0.6217(16) 0.8876(15) 0.1546(15) 0.040(2) Uani 0.2786(19) 1 d PU A 2
C64B C 0.7361(16) 0.8941(16) 0.0896(15) 0.044(2) Uani 0.2786(19) 1 d PU A 2
C65B C 0.8293(18) 0.8184(18) 0.0431(16) 0.048(2) Uani 0.2786(19) 1 d PU A 2
C66B C 0.7893(14) 0.9857(15) 0.4303(15) 0.052(2) Uani 0.2786(19) 1 d PDU A 2
C67B C 0.7634(19) 1.0274(17) 0.3538(18) 0.048(2) Uani 0.2786(19) 1 d PU A 2
C68B C 0.8792(16) 1.0442(15) 0.2967(12) 0.049(2) Uani 0.2786(19) 1 d PDU A 2
C69B C 1.0089(17) 0.9993(19) 0.3033(15) 0.049(2) Uani 0.2786(19) 1 d PDU A 2
C70B C 0.688(2) 0.609(2) 0.2176(19) 0.046(2) Uani 0.2786(19) 1 d PU A 2
C71B C 0.669(3) 0.636(2) 0.416(2) 0.043(2) Uani 0.2786(19) 1 d PU A 2
C72B C 0.8629(16) 0.8021(16) 0.5174(17) 0.053(2) Uani 0.2786(19) 1 d PDU A 2
C73B C 0.693(2) 0.673(2) 0.471(2) 0.043(2) Uani 0.2786(19) 1 d PU A 2
C74B C 0.9696(18) 0.5281(15) 0.1444(16) 0.051(2) Uani 0.2786(19) 1 d PU A 2
C75B C 1.105(2) 0.4937(16) 0.2724(19) 0.047(2) Uani 0.2786(19) 1 d PU A 2
C76B C 1.129(2) 0.7263(19) 0.4354(18) 0.052(2) Uani 0.2786(19) 1 d PU A 2
C77B C 1.1413(16) 0.5378(15) 0.3376(17) 0.043(2) Uani 0.2786(19) 1 d PU A 2
C78B C 1.0459(19) 0.6446(17) 0.0208(17) 0.053(2) Uani 0.2786(19) 1 d PU A 2
C79B C 1.2489(17) 0.6927(18) 0.0837(18) 0.047(2) Uani 0.2786(19) 1 d PU A 2
C80B C 1.2930(15) 0.7312(17) 0.1486(18) 0.041(2) Uani 0.2786(19) 1 d PU A 2
C1D C 0.8520(11) 0.7718(11) 0.2828(12) 0.054(3) Uani 0.457(18) 1 d PDU B 2
C2D C 0.9530(10) 0.7876(11) 0.2524(11) 0.046(3) Uani 0.457(18) 1 d PDU B 2
Sc1 Sc 0.87507(13) 0.87611(13) 0.37510(13) 0.0408(12) Uani 0.581(3) 1 d PU C 3
Sc3 Sc 1.0340(4) 0.8400(4) 0.1613(4) 0.067(3) Uani 0.195(4) 1 d PU D 5
C1O C 0.6660(12) 0.3620(9) 0.3528(11) 0.050(2) Uani 0.486(3) 1 d PDU E 3
C2O C 0.774(3) 0.3142(14) 0.289(2) 0.047(3) Uani 0.486(3) 1 d PDU E 3
C3O C 0.7828(10) 0.3102(9) 0.2027(10) 0.043(3) Uani 0.486(3) 1 d PDU E 3
H1 H 0.8587 0.2738 0.1640 0.052 Uiso 0.486(3) 1 calc PR E 3
C4O C 0.6762(13) 0.3614(11) 0.1752(12) 0.046(3) Uani 0.486(3) 1 d PDU E 3
H2 H 0.6766 0.3615 0.1176 0.055 Uiso 0.486(3) 1 calc PR E 3
C5O C 0.5660(11) 0.4141(10) 0.2393(10) 0.052(3) Uani 0.486(3) 1 d PDU E 3
H3 H 0.4972 0.4559 0.2217 0.062 Uiso 0.486(3) 1 calc PR E 3
C6O C 0.554(2) 0.4076(16) 0.3241(15) 0.047(3) Uani 0.486(3) 1 d PDU E 3
H4 H 0.4726 0.4330 0.3635 0.057 Uiso 0.486(3) 1 calc PR E 3
C1P C 0.6625(11) 0.3719(9) 0.2578(10) 0.045(2) Uani 0.390(3) 1 d PDU F 5
C2P C 0.770(4) 0.3175(18) 0.288(3) 0.047(3) Uani 0.390(3) 1 d PDU F 5
C3P C 0.7507(13) 0.3125(10) 0.3752(10) 0.051(3) Uani 0.390(3) 1 d PDU F 5
H5 H 0.8207 0.2810 0.3974 0.061 Uiso 0.390(3) 1 calc PR F 5
C4P C 0.6281(19) 0.354(2) 0.4305(18) 0.050(4) Uani 0.390(3) 1 d PDU F 5
H6 H 0.6120 0.3399 0.4883 0.060 Uiso 0.390(3) 1 calc PR F 5
C5P C 0.5394(11) 0.4092(10) 0.4042(10) 0.046(3) Uani 0.390(3) 1 d PDU F 5
H7 H 0.4634 0.4441 0.4438 0.055 Uiso 0.390(3) 1 calc PR F 5
C6P C 0.551(3) 0.4206(18) 0.3159(18) 0.046(3) Uani 0.390(3) 1 d PDU F 5
H8 H 0.4820 0.4613 0.2976 0.056 Uiso 0.390(3) 1 calc PR F 5
C1S C 0.5000 0.5000 0.0000 0.061(4) Uani 1 2 d SU . 5
C1Z C 0.5251(3) 1.0667(3) 0.1981(3) 0.0336(17) Uani 1 1 d U . .
C2Z C 0.5078(4) 1.1001(4) 0.1104(4) 0.044(2) Uani 1 1 d U A .
H9 H 0.5811 1.0615 0.0653 0.052 Uiso 1 1 calc R . .
C3Z C 0.4123(4) 1.1272(3) 0.2669(4) 0.042(2) Uani 1 1 d U A .
H10 H 0.4207 1.1055 0.3237 0.050 Uiso 1 1 calc R . .
C4Z C 0.5113(4) 1.2051(3) 0.1056(4) 0.042(2) Uani 1 1 d U . .
H11 H 0.5943 1.2104 0.1135 0.050 Uiso 1 1 calc R A .
H12 H 0.5052 1.2281 0.0494 0.050 Uiso 1 1 calc R . .
C5Z C 0.3808(4) 1.0888(4) 0.1001(4) 0.039(2) Uani 1 1 d U . .
H13 H 0.3801 1.0218 0.1046 0.047 Uiso 1 1 calc R A .
H14 H 0.3707 1.1093 0.0440 0.047 Uiso 1 1 calc R . .
C6Z C 0.4137(4) 1.2310(4) 0.2594(4) 0.043(2) Uani 1 1 d U . .
H15 H 0.3427 1.2697 0.3047 0.052 Uiso 1 1 calc R A .
H16 H 0.4966 1.2378 0.2663 0.052 Uiso 1 1 calc R . .
C7Z C 0.2839(3) 1.1156(3) 0.2538(3) 0.035(2) Uani 1 1 d U . .
H17 H 0.2844 1.0483 0.2572 0.042 Uiso 1 1 calc R A .
H18 H 0.2100 1.1517 0.2989 0.042 Uiso 1 1 calc R . .
C8Z C 0.3973(4) 1.2665(3) 0.1744(4) 0.039(2) Uani 1 1 d U A .
H19 H 0.3980 1.3342 0.1701 0.047 Uiso 1 1 calc R . .
C9Z C 0.2677(4) 1.1501(4) 0.1701(4) 0.039(2) Uani 1 1 d U A .
H20 H 0.1836 1.1435 0.1636 0.046 Uiso 1 1 calc R . .
C10Z C 0.2698(4) 1.2544(3) 0.1612(4) 0.036(2) Uani 1 1 d U . .
H21 H 0.1951 1.2945 0.2033 0.044 Uiso 1 1 calc R A .
H22 H 0.2624 1.2747 0.1045 0.044 Uiso 1 1 calc R . .
Cl1O Cl 0.6589(6) 0.3601(5) 0.4582(4) 0.052(3) Uani 0.486(3) 1 d PDU E 3
Cl2O Cl 0.9186(2) 0.25343(19) 0.3228(2) 0.0491(16) Uani 0.486(3) 1 d PDU E 3
Cl1P Cl 0.6697(6) 0.3864(4) 0.1530(4) 0.066(2) Uani 0.390(3) 1 d PDU F 5
Cl2P Cl 0.9098(3) 0.2633(2) 0.2132(3) 0.063(2) Uani 0.390(3) 1 d PDU F 5
S1 S 0.56798(11) 0.57343(12) 0.01637(12) 0.0555(9) Uani 1 1 d U G 5
Sc4 Sc 0.8936(4) 0.6470(4) 0.3334(4) 0.050(3) Uani 0.180(3) 1 d PU H 5
Sc2 Sc 0.98111(12) 0.63136(11) 0.20967(13) 0.0416(10) Uani 0.573(3) 1 d PU I 3
Sc5 Sc 0.8390(8) 0.9221(7) 0.3373(7) 0.060(3) Uani 0.139(4) 1 d PU J 4
Sc7 Sc 1.0867(14) 0.6700(11) 0.2594(12) 0.095(6) Uani 0.100(4) 1 d PU K 6
Cl2Q Cl 0.4632(8) 0.4524(8) 0.3725(9) 0.046(4) Uani 0.124(3) 1 d PDU L 4
C1Q C 0.668(4) 0.342(2) 0.347(3) 0.048(3) Uani 0.124(3) 1 d PDU L 4
C2Q C 0.784(4) 0.291(3) 0.291(3) 0.049(3) Uani 0.124(3) 1 d PDU L 4
H23 H 0.8474 0.2485 0.3125 0.058 Uiso 0.124(3) 1 calc PR L 4
C3Q C 0.809(4) 0.299(3) 0.203(3) 0.046(3) Uani 0.124(3) 1 d PDU L 4
H24 H 0.8896 0.2657 0.1668 0.056 Uiso 0.124(3) 1 calc PR L 4
C4Q C 0.712(4) 0.358(4) 0.169(3) 0.047(4) Uani 0.124(3) 1 d PDU L 4
H25 H 0.7219 0.3574 0.1097 0.056 Uiso 0.124(3) 1 calc PR L 4
C5Q C 0.603(4) 0.417(3) 0.222(3) 0.049(3) Uani 0.124(3) 1 d PDU L 4
H26 H 0.5479 0.4671 0.2005 0.059 Uiso 0.124(3) 1 calc PR L 4
C6Q C 0.572(4) 0.403(4) 0.313(3) 0.048(3) Uani 0.124(3) 1 d PDU L 4
Cl1Q Cl 0.665(3) 0.3165(15) 0.437(2) 0.066(6) Uani 0.124(3) 1 d PDU L 4
C2C C 0.9382(12) 0.7801(11) 0.2768(10) 0.060(3) Uani 0.543(18) 1 d PDU B 1
C1C C 0.8680(10) 0.7805(9) 0.2339(9) 0.051(3) Uani 0.543(18) 1 d PDU B 1
Sc6 Sc 0.9874(8) 0.6303(6) 0.2772(7) 0.074(3) Uani 0.148(4) 1 d PU M 4
Sc8 Sc 0.8781(15) 0.9372(12) 0.2842(14) 0.072(5) Uani 0.085(4) 1 d PU N 6

loop_
_atom_site_aniso_label
_atom_site_aniso_U_11
_atom_site_aniso_U_22
_atom_site_aniso_U_33
_atom_site_aniso_U_23
_atom_site_aniso_U_13
_atom_site_aniso_U_12
C1A 0.0249(16) 0.030(2) 0.044(3) 0.010(2) -0.006(2) 0.0014(17)
C2A 0.0250(17) 0.033(2) 0.042(3) 0.012(2) -0.001(2) 0.0026(18)
C3A 0.034(2) 0.041(3) 0.040(3) 0.005(2) -0.003(2) 0.005(2)
C4A 0.0300(18) 0.038(2) 0.043(3) -0.001(2) -0.010(2) 0.0096(19)
C5A 0.0291(18) 0.035(2) 0.039(3) 0.005(3) -0.004(2) 0.0060(18)
C6A 0.0256(17) 0.033(2) 0.046(3) 0.002(2) -0.009(2) -0.0006(18)
C7A 0.0307(18) 0.032(2) 0.053(3) -0.004(2) -0.008(2) -0.0029(18)
C8A 0.042(2) 0.040(3) 0.057(3) -0.010(3) -0.009(2) -0.004(2)
C9A 0.0387(19) 0.038(2) 0.046(3) -0.007(2) -0.001(2) 0.0015(19)
C10A 0.0241(16) 0.033(2) 0.041(3) -0.002(2) -0.0005(19) 0.0006(17)
C11A 0.0220(16) 0.037(2) 0.055(3) 0.003(2) -0.008(2) -0.0078(17)
C12A 0.0306(18) 0.034(2) 0.061(3) 0.004(2) -0.011(2) -0.0153(19)
C13A 0.038(2) 0.034(2) 0.054(3) 0.013(3) -0.005(3) -0.018(2)
C14A 0.0342(18) 0.045(2) 0.045(3) 0.011(2) 0.001(2) -0.007(2)
C15A 0.0264(19) 0.037(2) 0.045(3) 0.007(2) 0.002(2) -0.0032(19)
C16A 0.0293(17) 0.040(2) 0.056(3) 0.000(2) 0.003(2) -0.0108(18)
C17A 0.0235(16) 0.043(2) 0.054(3) -0.003(2) 0.009(2) -0.0069(18)
C18A 0.0170(16) 0.044(3) 0.059(3) -0.008(3) -0.003(2) -0.0105(19)
C19A 0.0219(18) 0.044(3) 0.063(3) -0.012(3) -0.008(2) -0.017(2)
C20A 0.0306(18) 0.040(2) 0.060(3) -0.005(2) -0.007(2) -0.0156(19)
C21A 0.0262(18) 0.041(3) 0.056(3) -0.005(2) -0.015(2) -0.0020(19)
C22A 0.0319(18) 0.043(2) 0.052(3) -0.007(2) -0.014(2) 0.0055(19)
C23A 0.0352(19) 0.044(3) 0.052(3) -0.008(2) -0.012(2) 0.008(2)
C24A 0.0365(19) 0.043(2) 0.059(3) -0.010(2) -0.013(2) 0.0010(19)
C25A 0.0321(18) 0.040(2) 0.065(3) -0.005(2) -0.014(2) -0.005(2)
C26A 0.033(2) 0.048(3) 0.044(3) 0.010(2) -0.004(2) -0.007(2)
C27A 0.040(2) 0.044(3) 0.041(3) 0.005(2) -0.003(2) 0.007(2)
C28A 0.041(2) 0.044(3) 0.046(3) -0.003(2) -0.005(2) 0.005(2)
C29A 0.0355(19) 0.044(2) 0.044(3) -0.004(2) -0.001(2) 0.0040(19)
C30A 0.0349(18) 0.045(2) 0.042(3) 0.002(2) 0.0021(19) -0.001(2)
C31A 0.0384(19) 0.046(2) 0.033(3) -0.005(2) -0.003(2) 0.003(2)
C32A 0.043(2) 0.050(3) 0.037(3) -0.010(3) -0.005(2) 0.004(2)
C33A 0.052(2) 0.057(3) 0.041(3) -0.013(2) -0.016(2) 0.004(2)
C34A 0.055(2) 0.055(3) 0.036(3) -0.004(3) -0.017(2) 0.005(2)
C35A 0.048(2) 0.052(3) 0.031(3) 0.000(2) 0.001(2) -0.005(2)
C36A 0.036(2) 0.043(3) 0.060(3) -0.010(3) -0.021(2) -0.006(2)
C37A 0.048(2) 0.047(3) 0.059(3) -0.014(3) -0.017(2) -0.002(2)
C38A 0.053(2) 0.057(3) 0.050(3) -0.013(3) -0.022(3) 0.001(2)
C39A 0.049(2) 0.058(3) 0.054(3) -0.011(3) -0.024(2) 0.000(2)
C40A 0.039(2) 0.051(3) 0.060(3) -0.012(3) -0.026(2) -0.006(2)
C41A 0.039(2) 0.030(2) 0.065(3) -0.001(2) -0.011(2) -0.005(2)
C42A 0.045(2) 0.036(2) 0.065(3) -0.006(3) -0.008(2) 0.002(2)
C43A 0.045(2) 0.036(2) 0.067(3) -0.005(2) -0.007(2) 0.010(2)
C44A 0.041(2) 0.024(2) 0.062(3) 0.004(2) -0.007(2) 0.003(2)
C45A 0.046(2) 0.025(2) 0.062(3) 0.008(2) -0.012(2) -0.0054(19)
C46A 0.0248(17) 0.041(2) 0.047(3) -0.008(2) 0.001(2) 0.0145(18)
C47A 0.035(2) 0.043(3) 0.057(3) -0.011(3) -0.003(2) 0.009(2)
C48A 0.039(2) 0.034(2) 0.062(3) -0.006(2) -0.005(2) 0.012(2)
C49A 0.030(2) 0.035(3) 0.056(3) -0.005(2) -0.008(2) 0.013(2)
C50A 0.0280(18) 0.045(3) 0.055(3) -0.010(3) -0.005(2) 0.0135(19)
C51A 0.045(2) 0.047(3) 0.036(3) 0.016(2) -0.007(2) -0.002(2)
C52A 0.052(2) 0.054(3) 0.040(3) 0.008(2) -0.018(2) 0.007(2)
C53A 0.052(2) 0.048(3) 0.047(3) 0.008(3) -0.025(2) 0.010(2)
C54A 0.048(2) 0.039(2) 0.047(3) 0.018(2) -0.014(2) 0.004(2)
C55A 0.047(2) 0.041(2) 0.046(3) 0.020(2) -0.009(2) -0.005(2)
C56A 0.029(2) 0.052(3) 0.056(3) -0.008(3) -0.029(2) -0.005(2)
C57A 0.040(2) 0.059(3) 0.053(3) -0.005(3) -0.028(2) -0.001(2)
C58A 0.043(2) 0.051(3) 0.056(3) 0.000(2) -0.028(2) 0.007(2)
C59A 0.0308(19) 0.042(3) 0.062(3) -0.002(3) -0.027(2) 0.005(2)
C60A 0.0264(17) 0.047(3) 0.064(3) -0.008(3) -0.027(2) -0.002(2)
C61A 0.0188(17) 0.035(2) 0.040(3) 0.007(2) -0.0070(19) 0.0011(18)
C62A 0.0223(18) 0.035(3) 0.042(3) 0.001(2) 0.003(2) 0.001(2)
C63A 0.0296(17) 0.035(2) 0.048(3) 0.009(2) 0.000(2) -0.0066(18)
C64A 0.0197(16) 0.039(3) 0.052(3) -0.001(2) -0.015(2) -0.0043(19)
C65A 0.034(2) 0.032(2) 0.064(3) 0.001(3) -0.012(2) -0.010(2)
C66A 0.0294(17) 0.042(2) 0.040(3) 0.005(2) 0.0021(19) 0.0006(19)
C67A 0.028(2) 0.049(3) 0.046(3) -0.006(3) 0.003(2) 0.004(2)
C68A 0.0198(18) 0.044(3) 0.062(3) -0.009(3) -0.008(2) -0.001(2)
C69A 0.040(2) 0.041(2) 0.058(3) -0.009(3) -0.008(2) 0.004(2)
C70A 0.041(2) 0.029(2) 0.058(3) 0.007(2) -0.013(2) 0.009(2)
C71A 0.035(2) 0.037(2) 0.060(3) -0.002(2) -0.017(2) 0.0131(19)
C72A 0.047(2) 0.031(2) 0.060(3) 0.014(2) -0.012(2) -0.012(2)
C73A 0.044(2) 0.049(3) 0.032(3) 0.012(2) 0.002(2) -0.002(2)
C74A 0.025(2) 0.048(3) 0.060(3) -0.014(3) -0.023(2) -0.013(2)
C75A 0.037(2) 0.041(3) 0.053(3) -0.008(2) -0.003(2) 0.007(2)
C76A 0.0306(18) 0.036(2) 0.056(3) -0.002(2) -0.009(2) -0.0087(19)
C77A 0.0360(19) 0.036(2) 0.048(3) 0.009(2) 0.006(2) -0.0093(19)
C78A 0.055(2) 0.059(3) 0.049(3) -0.004(3) -0.028(2) 0.000(2)
C79A 0.035(2) 0.038(3) 0.063(3) -0.006(3) -0.012(2) -0.017(2)
C80A 0.057(2) 0.056(3) 0.041(3) -0.001(2) -0.021(2) 0.005(2)
C1B 0.028(3) 0.036(3) 0.044(4) 0.005(3) -0.010(3) 0.002(3)
C2B 0.023(3) 0.037(3) 0.043(3) 0.004(3) -0.007(3) 0.003(3)
C3B 0.027(3) 0.041(3) 0.043(3) -0.002(3) -0.002(3) 0.000(3)
C4B 0.033(3) 0.038(3) 0.047(3) -0.005(3) -0.005(3) 0.000(3)
C5B 0.034(3) 0.036(3) 0.048(4) 0.000(4) -0.003(4) -0.003(3)
C6B 0.034(3) 0.036(3) 0.050(3) 0.002(3) -0.006(3) -0.004(3)
C7B 0.038(3) 0.037(3) 0.057(3) -0.003(3) -0.010(3) -0.005(3)
C8B 0.039(3) 0.042(3) 0.056(3) -0.003(3) -0.003(3) -0.015(3)
C9B 0.041(3) 0.046(3) 0.052(3) 0.002(3) -0.003(3) -0.009(3)
C10B 0.037(3) 0.038(3) 0.047(4) 0.009(3) -0.007(3) -0.005(3)
C11B 0.042(3) 0.044(3) 0.056(3) -0.012(3) -0.012(3) 0.005(3)
C12B 0.040(3) 0.044(3) 0.054(3) -0.010(3) -0.012(3) 0.006(3)
C13B 0.037(3) 0.041(3) 0.056(3) -0.007(3) -0.015(3) 0.003(3)
C14B 0.039(3) 0.039(3) 0.062(3) -0.008(3) -0.017(3) 0.001(3)
C15B 0.042(3) 0.040(3) 0.061(3) -0.008(3) -0.015(3) 0.004(3)
C16B 0.053(3) 0.054(3) 0.052(3) -0.013(3) -0.017(3) -0.002(3)
C17B 0.056(3) 0.058(3) 0.049(3) -0.011(3) -0.021(3) 0.000(3)
C18B 0.052(3) 0.059(3) 0.055(3) -0.010(3) -0.025(3) -0.004(3)
C19B 0.046(3) 0.054(3) 0.059(3) -0.013(3) -0.024(3) -0.008(3)
C20B 0.050(3) 0.052(3) 0.059(3) -0.016(3) -0.018(3) -0.007(3)
C21B 0.039(3) 0.046(3) 0.051(3) 0.001(3) -0.003(3) -0.002(3)
C22B 0.041(3) 0.045(3) 0.047(3) -0.003(3) -0.003(3) 0.001(3)
C23B 0.041(3) 0.048(3) 0.049(3) -0.008(3) -0.001(3) 0.002(3)
C24B 0.033(3) 0.048(3) 0.050(3) -0.007(3) 0.002(3) 0.002(3)
C25B 0.035(3) 0.048(3) 0.055(3) -0.009(3) -0.001(3) 0.000(3)
C26B 0.040(3) 0.046(3) 0.062(3) -0.006(3) -0.007(3) -0.010(3)
C27B 0.033(3) 0.047(3) 0.059(3) -0.007(3) -0.005(3) -0.007(3)
C28B 0.025(3) 0.042(3) 0.058(3) -0.006(3) -0.006(3) -0.011(3)
C29B 0.027(3) 0.043(3) 0.062(3) -0.013(3) -0.011(3) -0.013(3)
C30B 0.032(3) 0.044(3) 0.061(3) -0.012(3) -0.010(3) -0.011(3)
C31B 0.026(3) 0.038(3) 0.047(3) 0.005(3) -0.006(3) -0.005(3)
C32B 0.027(3) 0.039(3) 0.044(3) 0.005(3) -0.003(3) -0.008(3)
C33B 0.032(3) 0.038(3) 0.051(3) 0.006(3) -0.007(3) -0.012(3)
C34B 0.034(3) 0.035(3) 0.058(3) 0.000(3) -0.015(3) -0.010(3)
C35B 0.025(3) 0.037(3) 0.053(3) 0.000(3) -0.013(3) -0.006(3)
C36B 0.034(3) 0.045(3) 0.041(3) -0.004(3) -0.001(3) 0.001(3)
C37B 0.043(3) 0.049(3) 0.040(3) -0.007(3) -0.006(3) 0.002(3)
C38B 0.047(3) 0.051(3) 0.037(3) -0.005(3) -0.007(3) 0.003(3)
C39B 0.038(3) 0.047(3) 0.034(3) 0.004(3) 0.002(3) -0.005(3)
C40B 0.033(3) 0.043(3) 0.039(3) 0.004(3) 0.000(3) -0.005(3)
C41B 0.041(3) 0.043(3) 0.058(3) -0.011(3) -0.004(3) 0.008(3)
C42B 0.042(3) 0.039(3) 0.063(3) -0.010(3) -0.011(3) 0.010(3)
C43B 0.040(3) 0.036(3) 0.060(3) -0.008(3) -0.013(3) 0.011(3)
C44B 0.031(3) 0.039(3) 0.056(3) -0.005(3) -0.010(3) 0.012(3)
C45B 0.036(3) 0.045(3) 0.056(3) -0.010(3) -0.003(3) 0.011(3)
C46B 0.026(3) 0.049(3) 0.060(3) -0.011(3) -0.025(3) -0.008(3)
C47B 0.021(3) 0.045(3) 0.058(3) -0.006(3) -0.013(3) -0.006(3)
C48B 0.026(3) 0.042(3) 0.058(3) -0.007(3) -0.012(3) 0.005(3)
C49B 0.031(3) 0.042(3) 0.058(3) -0.002(3) -0.023(3) 0.006(3)
C50B 0.034(3) 0.051(3) 0.058(3) -0.008(3) -0.030(3) 0.001(3)
C51B 0.046(3) 0.033(3) 0.064(3) 0.000(3) -0.015(3) -0.008(3)
C52B 0.048(3) 0.032(3) 0.059(3) 0.008(3) -0.013(3) -0.012(3)
C53B 0.051(3) 0.033(3) 0.058(3) 0.009(3) -0.018(3) -0.006(3)
C54B 0.049(3) 0.028(3) 0.062(3) 0.004(3) -0.014(3) -0.003(3)
C55B 0.046(3) 0.032(3) 0.065(3) -0.002(3) -0.014(3) -0.001(3)
C56B 0.045(3) 0.045(3) 0.041(3) 0.014(3) -0.011(3) -0.003(3)
C57B 0.050(3) 0.051(3) 0.042(3) 0.005(3) -0.020(3) 0.006(3)
C58B 0.049(3) 0.052(3) 0.047(3) 0.004(3) -0.027(3) 0.006(3)
C59B 0.046(3) 0.042(3) 0.049(3) 0.011(3) -0.025(3) 0.004(3)
C60B 0.045(3) 0.041(3) 0.049(3) 0.014(3) -0.018(3) 0.000(3)
C61B 0.032(3) 0.048(3) 0.060(3) -0.013(3) -0.021(3) -0.011(3)
C62B 0.030(3) 0.037(3) 0.051(3) -0.001(3) -0.013(3) 0.001(3)
C63B 0.030(3) 0.036(3) 0.045(3) 0.003(3) -0.012(3) 0.005(3)
C64B 0.037(3) 0.040(3) 0.046(4) 0.001(3) -0.011(3) 0.006(3)
C65B 0.041(3) 0.044(3) 0.049(3) -0.004(3) -0.008(3) 0.004(3)
C66B 0.051(3) 0.048(3) 0.049(3) -0.010(3) -0.013(3) 0.000(3)
C67B 0.042(3) 0.041(3) 0.052(3) -0.007(3) -0.009(3) -0.002(3)
C68B 0.042(3) 0.041(3) 0.060(3) -0.010(3) -0.009(3) -0.008(3)
C69B 0.043(3) 0.045(3) 0.060(3) -0.012(3) -0.015(3) -0.009(3)
C70B 0.041(3) 0.034(3) 0.062(3) -0.003(3) -0.015(3) -0.005(3)
C71B 0.040(3) 0.036(3) 0.050(3) 0.012(3) -0.006(3) -0.013(3)
C72B 0.054(3) 0.055(3) 0.042(3) -0.006(3) -0.017(3) 0.004(3)
C73B 0.039(3) 0.043(3) 0.039(3) 0.012(3) -0.002(3) -0.009(3)
C74B 0.042(3) 0.037(3) 0.063(3) -0.007(3) -0.014(3) 0.007(3)
C75B 0.043(3) 0.029(3) 0.060(3) 0.002(3) -0.016(3) 0.006(3)
C76B 0.045(3) 0.056(3) 0.054(3) -0.007(3) -0.028(3) 0.003(3)
C77B 0.036(3) 0.035(3) 0.054(3) 0.008(3) -0.024(3) 0.008(3)
C78B 0.044(3) 0.046(3) 0.056(3) -0.014(3) -0.004(3) 0.003(3)
C79B 0.028(3) 0.046(3) 0.052(3) -0.008(3) 0.002(3) 0.004(3)
C80B 0.019(3) 0.042(3) 0.056(3) -0.006(3) -0.003(3) -0.006(3)
C1D 0.053(3) 0.054(3) 0.054(3) 0.0016(10) -0.0137(13) -0.0152(13)
C2D 0.046(3) 0.046(3) 0.046(3) 0.0017(10) -0.0117(12) -0.0122(12)
Sc1 0.0333(6) 0.0402(12) 0.0401(17) 0.0007(13) -0.0074(8) 0.0026(7)
Sc3 0.0317(18) 0.056(3) 0.086(5) 0.032(4) 0.016(2) -0.0010(19)
C1O 0.046(3) 0.044(4) 0.057(4) 0.002(4) -0.005(3) -0.017(3)
C2O 0.043(3) 0.038(4) 0.056(4) 0.008(4) -0.010(3) -0.011(3)
C3O 0.039(3) 0.038(4) 0.053(4) 0.008(4) -0.008(3) -0.014(3)
C4O 0.046(4) 0.039(4) 0.055(5) 0.012(4) -0.015(4) -0.015(4)
C5O 0.047(4) 0.046(4) 0.064(5) 0.004(4) -0.014(4) -0.017(4)
C6O 0.041(3) 0.045(4) 0.059(4) 0.003(4) -0.013(3) -0.019(4)
C1P 0.042(3) 0.040(3) 0.056(4) 0.009(3) -0.009(3) -0.016(3)
C2P 0.043(3) 0.039(4) 0.056(4) 0.007(4) -0.009(3) -0.013(3)
C3P 0.051(4) 0.044(4) 0.058(5) 0.007(4) -0.011(4) -0.017(4)
C4P 0.050(5) 0.046(5) 0.056(6) 0.005(5) -0.005(5) -0.025(4)
C5P 0.038(3) 0.043(4) 0.057(5) 0.004(4) 0.004(4) -0.026(3)
C6P 0.040(3) 0.043(4) 0.059(4) 0.005(4) -0.011(4) -0.018(4)
C1S 0.031(2) 0.045(4) 0.077(7) 0.010(5) 0.018(3) 0.008(3)
C1Z 0.0237(13) 0.025(2) 0.046(3) 0.003(2) -0.0089(17) 0.0025(14)
C2Z 0.0391(18) 0.034(3) 0.040(3) -0.003(3) -0.001(2) 0.0104(18)
C3Z 0.0348(16) 0.030(2) 0.049(3) 0.001(3) -0.007(2) 0.0045(17)
C4Z 0.0360(17) 0.034(3) 0.045(4) 0.003(3) 0.000(2) -0.0012(18)
C5Z 0.047(2) 0.031(3) 0.032(3) -0.010(3) -0.015(2) 0.007(2)
C6Z 0.0387(18) 0.028(3) 0.055(4) 0.000(3) -0.012(2) 0.0036(18)
C7Z 0.0244(13) 0.031(2) 0.043(3) 0.001(3) -0.0065(18) -0.0007(15)
C8Z 0.0342(16) 0.025(2) 0.053(3) 0.000(3) -0.010(2) 0.0000(17)
C9Z 0.0358(17) 0.030(2) 0.045(3) -0.007(3) -0.014(2) 0.0041(17)
C10Z 0.0345(16) 0.026(2) 0.043(3) -0.003(3) -0.014(2) 0.0054(17)
Cl1O 0.057(2) 0.070(3) 0.044(4) 0.001(4) -0.017(2) -0.036(3)
Cl2O 0.0448(11) 0.0325(16) 0.071(3) 0.0050(19) -0.0196(14) -0.0079(11)
Cl1P 0.079(3) 0.065(3) 0.058(4) 0.014(3) -0.016(2) -0.030(3)
Cl2P 0.0473(15) 0.034(2) 0.088(4) -0.007(2) 0.0101(19) -0.0057(14)
S1 0.0333(5) 0.0574(11) 0.0657(15) -0.0185(12) 0.0032(7) -0.0089(6)
Sc4 0.0325(19) 0.037(3) 0.067(5) 0.027(3) -0.004(2) -0.0009(19)
Sc2 0.0294(6) 0.0280(10) 0.0529(16) 0.0058(11) -0.0018(7) 0.0070(6)
Sc5 0.055(3) 0.050(4) 0.056(5) 0.002(4) -0.004(3) 0.005(3)
Sc7 0.072(6) 0.067(7) 0.107(9) 0.003(7) -0.008(6) 0.033(6)
Cl2Q 0.035(3) 0.037(5) 0.087(8) 0.023(5) -0.038(5) -0.028(4)
C1Q 0.045(3) 0.042(4) 0.058(4) 0.004(4) -0.008(3) -0.018(4)
C2Q 0.046(4) 0.041(5) 0.058(4) 0.005(4) -0.011(4) -0.013(4)
C3Q 0.044(5) 0.038(5) 0.056(5) 0.008(5) -0.009(5) -0.013(5)
C4Q 0.044(5) 0.041(5) 0.055(5) 0.009(5) -0.010(5) -0.017(5)
C5Q 0.045(4) 0.045(5) 0.060(5) 0.005(5) -0.012(4) -0.019(4)
C6Q 0.042(4) 0.044(4) 0.059(5) 0.005(4) -0.009(4) -0.020(4)
Cl1Q 0.072(7) 0.063(9) 0.065(8) -0.017(8) -0.013(7) -0.023(8)
C2C 0.060(3) 0.060(3) 0.060(3) 0.0028(10) -0.0160(13) -0.0158(13)
C1C 0.051(3) 0.051(3) 0.052(3) 0.0021(10) -0.0150(12) -0.0131(12)
Sc6 0.069(4) 0.036(3) 0.086(5) 0.025(4) 0.002(4) 0.013(3)
Sc8 0.065(6) 0.055(6) 0.074(7) -0.010(6) -0.001(6) 0.001(5)

loop_
_atom_type_symbol
_atom_type_description
_atom_type_scat_dispersion_real
_atom_type_scat_dispersion_imag
_atom_type_scat_source
C C 0.0181 0.0091 'International Tables Vol C Tables 4.2.6.8 and 6.1.1.4'
H H 0.0000 0.0000 'International Tables Vol C Tables 4.2.6.8 and 6.1.1.4'
S S 0.3331 0.5567 'International Tables Vol C Tables 4.2.6.8 and 6.1.1.4'
Cl Cl 0.3639 0.7018 'International Tables Vol C Tables 4.2.6.8 and 6.1.1.4'
Sc Sc 0.3119 1.5331 'International Tables Vol C Tables 4.2.6.8 and 6.1.1.4'

loop_
_geom_angle_atom_site_label_1
_geom_angle_atom_site_label_2
_geom_angle_atom_site_label_3
_geom_angle
_geom_angle_site_symmetry_1
C2A C1A C1Z 130.7(9) .
C2A C1A C6A 111.1(6) .
C1Z C1A C6A 117.2(6) .
C2A C1A C5A 104.5(7) .
C1Z C1A C5A 49.5(4) .
C6A C1A C5A 110.9(5) .
C63A C2A C1A 129.0(11) .
C63A C2A C3A 115.6(7) .
C1A C2A C3A 108.8(7) .
C27A C3A C4A 118.4(10) .
C27A C3A C2A 119.4(8) .
C4A C3A C2A 111.8(7) .
C22A C4A C5A 120.3(7) .
C22A C4A C3A 119.0(6) .
C5A C4A C3A 115.7(9) .
C61A C5A C4A 118.1(7) .
C61A C5A C1Z 122.4(8) .
C4A C5A C1Z 117.3(5) .
C61A C5A C1A 111.6(8) .
C4A C5A C1A 96.4(6) .
C1Z C5A C1A 47.7(4) .
C7A C6A C10A 111.2(8) .
C7A C6A C1A 119.8(6) .
C10A C6A C1A 123.4(9) .
C6A C7A C76A 120.5(10) .
C6A C7A C8A 105.6(6) .
C76A C7A C8A 125.8(7) .
C37A C8A C7A 119.4(7) .
C37A C8A C9A 121.6(7) .
C7A C8A C9A 107.2(9) .
C32A C9A C10A 122.2(10) .
C32A C9A C8A 119.9(8) .
C10A C9A C8A 107.8(7) .
C9A C10A C6A 106.0(7) .
C9A C10A C62A 125.1(7) .
C6A C10A C62A 119.9(9) .
C15A C11A C64A 122.7(9) .
C15A C11A C12A 112.6(7) .
C64A C11A C12A 117.8(9) .
C65A C12A C13A 119.1(7) .
C65A C12A C11A 121.4(7) .
C13A C12A C11A 107.0(10) .
C12A C13A C72A 125.5(9) .
C12A C13A C14A 108.8(8) .
C72A C13A C14A 113.4(11) .
C73A C14A C15A 125.2(10) .
C73A C14A C13A 123.0(7) .
C15A C14A C13A 101.5(9) .
C11A C15A C66A 124.2(7) .
C11A C15A C14A 110.1(9) .
C66A C15A C14A 117.8(11) .
C77A C16A C17A 123.6(12) .
C77A C16A C20A 120.4(7) .
C17A C16A C20A 108.1(8) .
C16A C17A C67A 120.9(9) .
C16A C17A C18A 110.7(11) .
C67A C17A C18A 119.2(8) .
C68A C18A C17A 121.5(11) .
C68A C18A C19A 124.2(9) .
C17A C18A C19A 102.9(7) .
C74A C19A C20A 123.7(9) .
C74A C19A C18A 115.1(9) .
C20A C19A C18A 110.8(10) .
C19A C20A C79A 123.5(9) .
C19A C20A C16A 107.4(9) .
C79A C20A C16A 120.7(7) .
C64A C21A C25A 120.7(7) .
C64A C21A C22A 120.0(9) .
C25A C21A C22A 106.3(6) .
C4A C22A C21A 118.8(9) .
C4A C22A C23A 125.1(7) .
C21A C22A C23A 107.7(6) .
C28A C23A C24A 118.3(6) .
C28A C23A C22A 115.7(9) .
C24A C23A C22A 108.6(6) .
C69A C24A C23A 121.1(7) .
C69A C24A C25A 125.5(7) .
C23A C24A C25A 106.7(6) .
C21A C25A C65A 118.9(9) .
C21A C25A C24A 110.1(6) .
C65A C25A C24A 119.6(6) .
C27A C26A C30A 108.7(11) .
C27A C26A C77A 122.7(8) .
C30A C26A C77A 117.4(9) .
C3A C27A C26A 121.7(12) .
C3A C27A C28A 121.4(8) .
C26A C27A C28A 108.8(7) .
C23A C28A C29A 122.4(7) .
C23A C28A C27A 120.2(7) .
C29A C28A C27A 107.2(8) .
C75A C29A C28A 118.8(6) .
C75A C29A C30A 122.1(8) .
C28A C29A C30A 107.8(7) .
C67A C30A C26A 122.7(12) .
C67A C30A C29A 121.8(8) .
C26A C30A C29A 107.4(7) .
C32A C31A C35A 111.0(9) .
C32A C31A C66A 123.3(8) .
C35A C31A C66A 118.1(10) .
C31A C32A C9A 119.5(12) .
C31A C32A C33A 108.5(7) .
C9A C32A C33A 120.9(9) .
C38A C33A C34A 114.1(7) .
C38A C33A C32A 119.8(8) .
C34A C33A C32A 106.9(10) .
C33A C34A C35A 107.8(7) .
C33A C34A C80A 126.4(8) .
C35A C34A C80A 117.4(10) .
C73A C35A C31A 126.2(11) .
C73A C35A C34A 122.3(7) .
C31A C35A C34A 105.2(8) .
C79A C36A C37A 124.7(8) .
C79A C36A C40A 122.8(8) .
C37A C36A C40A 106.7(7) .
C8A C37A C36A 118.7(10) .
C8A C37A C38A 119.3(8) .
C36A C37A C38A 109.4(6) .
C33A C38A C39A 126.4(10) .
C33A C38A C37A 118.1(8) .
C39A C38A C37A 103.9(7) .
C38A C39A C40A 111.5(7) .
C38A C39A C78A 117.2(8) .
C40A C39A C78A 119.3(9) .
C36A C40A C39A 108.1(6) .
C36A C40A C74A 117.6(9) .
C39A C40A C74A 125.5(8) .
C65A C41A C45A 116.6(10) .
C65A C41A C42A 126.2(7) .
C45A C41A C42A 107.1(6) .
C43A C42A C41A 109.8(8) .
C43A C42A C69A 125.0(7) .
C41A C42A C69A 117.1(6) .
C42A C43A C48A 119.1(7) .
C42A C43A C44A 105.9(6) .
C48A C43A C44A 114.3(10) .
C70A C44A C45A 120.2(10) .
C70A C44A C43A 121.6(7) .
C45A C44A C43A 107.7(8) .
C72A C45A C41A 122.8(6) .
C72A C45A C44A 122.1(10) .
C41A C45A C44A 109.0(7) .
C50A C46A C67A 123.8(12) .
C50A C46A C47A 101.5(8) .
C67A C46A C47A 127.0(8) .
C48A C47A C75A 129.4(7) .
C48A C47A C46A 106.9(10) .
C75A C47A C46A 114.1(8) .
C49A C48A C47A 111.0(9) .
C49A C48A C43A 123.4(9) .
C47A C48A C43A 113.8(8) .
C48A C49A C50A 106.9(9) .
C48A C49A C71A 122.7(8) .
C50A C49A C71A 122.1(12) .
C49A C50A C46A 113.2(12) .
C49A C50A C68A 121.8(11) .
C46A C50A C68A 116.9(8) .
C52A C51A C73A 124.6(10) .
C52A C51A C55A 105.8(9) .
C73A C51A C55A 118.3(12) .
C51A C52A C53A 113.2(12) .
C51A C52A C80A 120.0(7) .
C53A C52A C80A 117.9(9) .
C58A C53A C52A 123.9(11) .
C58A C53A C54A 119.2(11) .
C52A C53A C54A 106.5(9) .
C53A C54A C55A 106.1(9) .
C53A C54A C70A 124.3(8) .
C55A C54A C70A 120.0(11) .
C72A C55A C51A 122.3(9) .
C72A C55A C54A 118.3(10) .
C51A C55A C54A 108.4(10) .
C57A C56A C60A 105.4(9) .
C57A C56A C74A 125.5(8) .
C60A C56A C74A 118.2(10) .
C58A C57A C56A 107.6(10) .
C58A C57A C78A 120.1(8) .
C56A C57A C78A 122.5(8) .
C53A C58A C57A 119.1(8) .
C53A C58A C59A 117.1(13) .
C57A C58A C59A 114.7(8) .
C71A C59A C60A 129.6(12) .
C71A C59A C58A 123.5(12) .
C60A C59A C58A 96.0(11) .
C56A C60A C59A 116.2(8) .
C56A C60A C68A 120.8(8) .
C59A C60A C68A 113.2(12) .
C62A C61A C5A 123.3(9) .
C62A C61A C64A 122.5(6) .
C5A C61A C64A 111.4(9) .
C61A C62A C66A 118.5(8) .
C61A C62A C10A 126.7(7) .
C66A C62A C10A 109.2(10) .
C2A C63A C77A 127.1(11) .
C2A C63A C76A 115.2(7) .
C77A C63A C76A 114.2(8) .
C21A C64A C11A 119.2(8) .
C21A C64A C61A 121.8(7) .
C11A C64A C61A 114.4(10) .
C12A C65A C41A 122.7(10) .
C12A C65A C25A 119.8(8) .
C41A C65A C25A 114.0(7) .
C15A C66A C31A 117.0(7) .
C15A C66A C62A 117.3(10) .
C31A C66A C62A 120.4(8) .
C30A C67A C17A 117.8(9) .
C30A C67A C46A 114.4(11) .
C17A C67A C46A 117.5(11) .
C18A C68A C50A 120.7(9) .
C18A C68A C60A 114.9(11) .
C50A C68A C60A 118.0(9) .
C24A C69A C75A 120.5(8) .
C24A C69A C42A 116.1(6) .
C75A C69A C42A 115.9(8) .
C44A C70A C71A 122.1(9) .
C44A C70A C54A 119.2(7) .
C71A C70A C54A 112.3(11) .
C59A C71A C70A 123.6(11) .
C59A C71A C49A 114.1(9) .
C70A C71A C49A 115.6(12) .
C45A C72A C13A 112.8(9) .
C45A C72A C55A 119.0(7) .
C13A C72A C55A 121.5(11) .
C35A C73A C14A 114.8(7) .
C35A C73A C51A 116.8(10) .
C14A C73A C51A 121.0(11) .
C19A C74A C56A 126.3(14) .
C19A C74A C40A 115.9(9) .
C56A C74A C40A 111.8(8) .
C29A C75A C47A 119.7(9) .
C29A C75A C69A 118.1(6) .
C47A C75A C69A 116.0(7) .
C7A C76A C63A 120.2(8) .
C7A C76A C79A 111.8(9) .
C63A C76A C79A 122.6(7) .
C16A C77A C63A 125.5(12) .
C16A C77A C26A 116.8(8) .
C63A C77A C26A 112.6(8) .
C80A C78A C39A 120.4(7) .
C80A C78A C57A 116.5(10) .
C39A C78A C57A 113.9(7) .
C36A C79A C20A 116.0(7) .
C36A C79A C76A 119.0(7) .
C20A C79A C76A 116.6(10) .
C52A C80A C78A 122.3(8) .
C52A C80A C34A 117.5(9) .
C78A C80A C34A 115.1(8) .
C2B C1B C1Z 132.5(19) .
C2B C1B C63B 112(2) .
C1Z C1B C63B 113.1(15) .
C2B C1B C5B 107(2) .
C1Z C1B C5B 61.2(12) .
C63B C1B C5B 119.2(15) .
C31B C2B C1B 126(3) .
C31B C2B C3B 115(2) .
C1B C2B C3B 107(2) .
C36B C3B C4B 128(3) .
C36B C3B C2B 118(2) .
C4B C3B C2B 107(2) .
C5B C4B C67B 115.6(19) .
C5B C4B C3B 119(3) .
C67B C4B C3B 112.0(19) .
C4B C5B C6B 128(2) .
C4B C5B C1Z 126.1(16) .
C6B C5B C1Z 103(2) .
C4B C5B C1B 98.6(18) .
C6B C5B C1B 106(2) .
C1Z C5B C1B 46.9(9) .
C5B C6B C7B 113(2) .
C5B C6B C10B 135(2) .
C7B C6B C10B 108.4(9) .
C6B C7B C8B 106.6(10) .
C6B C7B C68B 122.7(15) .
C8B C7B C68B 119.0(14) .
C26B C8B C9B 117.7(17) .
C26B C8B C7B 132.4(18) .
C9B C8B C7B 107.7(9) .
C21B C9B C10B 121.7(17) .
C21B C9B C8B 113.1(17) .
C10B C9B C8B 107.7(10) .
C9B C10B C6B 108.1(11) .
C9B C10B C64B 121.2(14) .
C6B C10B C64B 122.8(14) .
C78B C11B C15B 116.5(19) .
C78B C11B C12B 125(2) .
C15B C11B C12B 106.2(10) .
C13B C12B C65B 115.8(19) .
C13B C12B C11B 107.5(10) .
C65B C12B C11B 118(2) .
C12B C13B C14B 109.7(9) .
C12B C13B C62B 119.2(19) .
C14B C13B C62B 115.7(18) .
C70B C14B C13B 127.7(18) .
C70B C14B C15B 121.2(18) .
C13B C14B C15B 106.8(10) .
C74B C15B C11B 118.1(17) .
C74B C15B C14B 130.6(17) .
C11B C15B C14B 109.1(10) .
C17B C16B C20B 108.1(10) .
C17B C16B C66B 108.8(15) .
C20B C16B C66B 123.3(15) .
C72B C17B C16B 134.5(14) .
C72B C17B C18B 109.5(15) .
C16B C17B C18B 108.1(10) .
C76B C18B C19B 118.2(19) .
C76B C18B C17B 132(2) .
C19B C18B C17B 107.8(10) .
C61B C19B C18B 122(3) .
C61B C19B C20B 123(2) .
C18B C19B C20B 106.8(9) .
C69B C20B C16B 109.2(14) .
C69B C20B C19B 122.1(18) .
C16B C20B C19B 109.2(10) .
C9B C21B C22B 119.1(16) .
C9B C21B C25B 129(2) .
C22B C21B C25B 105.8(10) .
C23B C22B C21B 109.0(10) .
C23B C22B C65B 116.6(17) .
C21B C22B C65B 126.3(19) .
C78B C23B C22B 129.5(17) .
C78B C23B C24B 110(2) .
C22B C23B C24B 107.2(12) .
C25B C24B C23B 107.7(13) .
C25B C24B C79B 113(2) .
C23B C24B C79B 138(2) .
C27B C25B C24B 126.4(19) .
C27B C25B C21B 112.2(15) .
C24B C25B C21B 106.6(11) .
C8B C26B C30B 105.1(15) .
C8B C26B C27B 129(2) .
C30B C26B C27B 109.1(10) .
C25B C27B C28B 117.2(17) .
C25B C27B C26B 117.4(15) .
C28B C27B C26B 107.2(11) .
C27B C28B C29B 107.2(10) .
C27B C28B C80B 125(2) .
C29B C28B C80B 121.1(19) .
C30B C29B C28B 110.2(11) .
C30B C29B C61B 119.3(15) .
C28B C29B C61B 118(2) .
C29B C30B C26B 104.8(10) .
C29B C30B C69B 117.4(15) .
C26B C30B C69B 134.3(16) .
C2B C31B C35B 121.3(17) .
C2B C31B C32B 121(2) .
C35B C31B C32B 109.0(10) .
C40B C32B C31B 123.7(15) .
C40B C32B C33B 119.3(14) .
C31B C32B C33B 107.9(11) .
C32B C33B C34B 106.1(9) .
C32B C33B C71B 118(2) .
C34B C33B C71B 123.4(18) .
C35B C34B C33B 108.6(10) .
C35B C34B C70B 114.0(15) .
C33B C34B C70B 128.3(17) .
C34B C35B C62B 123.1(14) .
C34B C35B C31B 108.1(10) .
C62B C35B C31B 118.9(17) .
C3B C36B C37B 118(2) .
C3B C36B C40B 127(2) .
C37B C36B C40B 108.2(10) .
C38B C37B C36B 108.2(10) .
C38B C37B C66B 116.1(16) .
C36B C37B C66B 123(2) .
C37B C38B C72B 128.0(17) .
C37B C38B C39B 108.7(10) .
C72B C38B C39B 116.9(17) .
C40B C39B C38B 107.3(9) .
C40B C39B C73B 107(2) .
C38B C39B C73B 130.6(16) .
C32B C40B C39B 126.7(16) .
C32B C40B C36B 114.9(14) .
C39B C40B C36B 107.5(10) .
C78B C41B C45B 132(2) .
C78B C41B C42B 113.4(18) .
C45B C41B C42B 108.0(11) .
C74B C42B C43B 116(2) .
C74B C42B C41B 121.6(17) .
C43B C42B C41B 107.5(10) .
C75B C43B C42B 129.2(19) .
C75B C43B C44B 113(2) .
C42B C43B C44B 108.3(10) .
C48B C44B C45B 115.8(18) .
C48B C44B C43B 127.3(18) .
C45B C44B C43B 107.8(10) .
C79B C45B C41B 117(3) .
C79B C45B C44B 127(3) .
C41B C45B C44B 108.4(10) .
C61B C46B C47B 131(3) .
C61B C46B C50B 106.1(18) .
C47B C46B C50B 105.0(11) .
C80B C47B C46B 123(2) .
C80B C47B C48B 120(2) .
C46B C47B C48B 111.7(11) .
C44B C48B C47B 119.1(17) .
C44B C48B C49B 121.3(19) .
C47B C48B C49B 107.0(11) .
C50B C49B C77B 132(2) .
C50B C49B C48B 107.1(11) .
C77B C49B C48B 113(2) .
C49B C50B C76B 124(2) .
C49B C50B C46B 108.8(11) .
C76B C50B C46B 119.1(17) .
C52B C51B C55B 107.9(11) .
C52B C51B C70B 127.0(18) .
C55B C51B C70B 112.9(15) .
C51B C52B C53B 107.6(11) .
C51B C52B C71B 131(2) .
C53B C52B C71B 116(2) .
C54B C53B C60B 116.5(18) .
C54B C53B C52B 105.7(11) .
C60B C53B C52B 123.8(17) .
C53B C54B C55B 112.5(11) .
C53B C54B C75B 125(2) .
C55B C54B C75B 112.1(16) .
C54B C55B C51B 105.3(11) .
C54B C55B C74B 123.4(17) .
C51B C55B C74B 124.6(13) .
C73B C56B C57B 112(2) .
C73B C56B C60B 129(3) .
C57B C56B C60B 108.8(11) .
C56B C57B C58B 107.6(10) .
C56B C57B C72B 140.9(17) .
C58B C57B C72B 102.0(14) .
C59B C58B C57B 107.6(10) .
C59B C58B C76B 116.9(18) .
C57B C58B C76B 126.3(14) .
C77B C59B C58B 130(2) .
C77B C59B C60B 112(2) .
C58B C59B C60B 108.0(10) .
C53B C60B C56B 109.8(17) .
C53B C60B C59B 131.0(18) .
C56B C60B C59B 107.9(11) .
C19B C61B C46B 133(3) .
C19B C61B C29B 119(3) .
C46B C61B C29B 106(3) .
C63B C62B C35B 119(2) .
C63B C62B C13B 124.9(18) .
C35B C62B C13B 113.8(16) .
C62B C63B C64B 112.4(18) .
C62B C63B C1B 121.4(17) .
C64B C63B C1B 120(2) .
C65B C64B C63B 125(2) .
C65B C64B C10B 111.0(18) .
C63B C64B C10B 115(2) .
C64B C65B C12B 120.5(18) .
C64B C65B C22B 120(3) .
C12B C65B C22B 116.1(16) .
C67B C66B C16B 122.5(16) .
C67B C66B C37B 110(2) .
C16B C66B C37B 122.2(16) .
C4B C67B C66B 126.1(18) .
C4B C67B C68B 122(2) .
C66B C67B C68B 111.5(19) .
C69B C68B C67B 123.2(17) .
C69B C68B C7B 112.9(16) .
C67B C68B C7B 111(2) .
C20B C69B C30B 114.3(15) .
C20B C69B C68B 127.1(17) .
C30B C69B C68B 115.1(19) .
C14B C70B C34B 122(2) .
C14B C70B C51B 124(2) .
C34B C70B C51B 102(2) .
C73B C71B C52B 128(3) .
C73B C71B C33B 119(3) .
C52B C71B C33B 107(3) .
C17B C72B C38B 108.8(16) .
C17B C72B C57B 132.6(17) .
C38B C72B C57B 105.4(19) .
C71B C73B C56B 112(3) .
C71B C73B C39B 129(2) .
C56B C73B C39B 111(3) .
C42B C74B C15B 126(2) .
C42B C74B C55B 122(2) .
C15B C74B C55B 106.8(14) .
C43B C75B C77B 122(2) .
C43B C75B C54B 116(2) .
C77B C75B C54B 113.1(19) .
C18B C76B C50B 118(2) .
C18B C76B C58B 114.3(19) .
C50B C76B C58B 109(2) .
C49B C77B C59B 107(3) .
C49B C77B C75B 123(2) .
C59B C77B C75B 122(2) .
C23B C78B C11B 112.3(16) .
C23B C78B C41B 112(3) .
C11B C78B C41B 122.1(19) .
C45B C79B C24B 112(3) .
C45B C79B C80B 113(2) .
C24B C79B C80B 126(2) .
C47B C80B C79B 124(2) .
C47B C80B C28B 118(3) .
C79B C80B C28B 109(2) .
C2O C1O C6O 114.6(19) .
C2O C1O Cl1O 124.2(16) .
C6O C1O Cl1O 121.0(13) .
C1O C2O C3O 126(2) .
C1O C2O Cl2O 116(2) .
C3O C2O Cl2O 118(2) .
C4O C3O C2O 118.3(17) .
C4O C3O H1 120.9 .
C2O C3O H1 120.9 .
C3O C4O C5O 116.2(15) .
C3O C4O H2 121.9 .
C5O C4O H2 121.9 .
C6O C5O C4O 124.2(13) .
C6O C5O H3 117.9 .
C4O C5O H3 117.9 .
C5O C6O C1O 119.2(18) .
C5O C6O H4 120.4 .
C1O C6O H4 120.4 .
C6P C1P C2P 119(2) .
C6P C1P Cl1P 117.7(13) .
C2P C1P Cl1P 123.6(17) .
C3P C2P C1P 117(3) .
C3P C2P Cl2P 126(3) .
C1P C2P Cl2P 117(3) .
C2P C3P C4P 121(2) .
C2P C3P H5 119.7 .
C4P C3P H5 119.7 .
C5P C4P C3P 121(2) .
C5P C4P H6 119.5 .
C3P C4P H6 119.5 .
C4P C5P C6P 121.7(19) .
C4P C5P H7 119.2 .
C6P C5P H7 119.2 .
C1P C6P C5P 119.6(19) .
C1P C6P H8 120.2 .
C5P C6P H8 120.2 .
S1 C1S S1 180.00(17) 2_665
C1A C1Z C5A 82.9(4) .
C1A C1Z C1B 77.5(9) .
C5A C1Z C1B 18.4(11) .
C1A C1Z C3Z 122.5(7) .
C5A C1Z C3Z 119.1(4) .
C1B C1Z C3Z 106.9(9) .
C1A C1Z C2Z 110.4(4) .
C5A C1Z C2Z 111.0(6) .
C1B C1Z C2Z 129.4(11) .
C3Z C1Z C2Z 108.8(3) .
C1A C1Z C5B 26.0(6) .
C5A C1Z C5B 84.5(10) .
C1B C1Z C5B 71.8(8) .
C3Z C1Z C5B 99.0(9) .
C2Z C1Z C5B 134.0(7) .
C5Z C2Z C4Z 111.4(3) .
C5Z C2Z C1Z 110.1(4) .
C4Z C2Z C1Z 107.1(6) .
C5Z C2Z H9 109.4 .
C4Z C2Z H9 109.4 .
C1Z C2Z H9 109.4 .
C6Z C3Z C1Z 109.5(3) .
C6Z C3Z C7Z 109.8(3) .
C1Z C3Z C7Z 108.0(6) .
C6Z C3Z H10 109.8 .
C1Z C3Z H10 109.8 .
C7Z C3Z H10 109.8 .
C8Z C4Z C2Z 110.2(3) .
C8Z C4Z H11 109.6 .
C2Z C4Z H11 109.6 .
C8Z C4Z H12 109.6 .
C2Z C4Z H12 109.6 .
H11 C4Z H12 108.1 .
C2Z C5Z C9Z 108.7(6) .
C2Z C5Z H13 109.9 .
C9Z C5Z H13 109.9 .
C2Z C5Z H14 109.9 .
C9Z C5Z H14 109.9 .
H13 C5Z H14 108.3 .
C8Z C6Z C3Z 110.8(6) .
C8Z C6Z H15 109.5 .
C3Z C6Z H15 109.5 .
C8Z C6Z H16 109.5 .
C3Z C6Z H16 109.5 .
H15 C6Z H16 108.1 .
C9Z C7Z C3Z 110.7(4) .
C9Z C7Z H17 109.5 .
C3Z C7Z H17 109.5 .
C9Z C7Z H18 109.5 .
C3Z C7Z H18 109.5 .
H17 C7Z H18 108.1 .
C6Z C8Z C10Z 110.5(4) .
C6Z C8Z C4Z 107.7(3) .
C10Z C8Z C4Z 108.0(6) .
C6Z C8Z H19 110.2 .
C10Z C8Z H19 110.2 .
C4Z C8Z H19 110.2 .
C7Z C9Z C10Z 111.3(6) .
C7Z C9Z C5Z 108.5(3) .
C10Z C9Z C5Z 109.0(4) .
C7Z C9Z H20 109.3 .
C10Z C9Z H20 109.3 .
C5Z C9Z H20 109.3 .
C9Z C10Z C8Z 109.9(3) .
C9Z C10Z H21 109.7 .
C8Z C10Z H21 109.7 .
C9Z C10Z H22 109.7 .
C8Z C10Z H22 109.7 .
H21 C10Z H22 108.2 .
C2Q C1Q C6Q 117(2) .
C2Q C1Q Cl1Q 111(3) .
C6Q C1Q Cl1Q 131(3) .
C3Q C2Q C1Q 123(2) .
C3Q C2Q H23 118.6 .
C1Q C2Q H23 118.6 .
C2Q C3Q C4Q 119(2) .
C2Q C3Q H24 120.3 .
C4Q C3Q H24 120.3 .
C5Q C4Q C3Q 119(2) .
C5Q C4Q H25 120.4 .
C3Q C4Q H25 120.4 .
C4Q C5Q C6Q 120(2) .
C4Q C5Q H26 120.0 .
C6Q C5Q H26 120.0 .
Cl2Q C6Q C1Q 114(3) .
Cl2Q C6Q C5Q 126(3) .
C1Q C6Q C5Q 120(2) .

loop_
_geom_bond_atom_site_label_1
_geom_bond_atom_site_label_2
_geom_bond_distance
_geom_bond_site_symmetry_2
C1A C2A 1.416(9) .
C1A C1Z 1.472(8) .
C1A C6A 1.496(14) .
C1A C5A 1.975(11) .
C2A C63A 1.384(11) .
C2A C3A 1.551(16) .
C3A C27A 1.373(10) .
C3A C4A 1.475(11) .
C4A C22A 1.330(13) .
C4A C5A 1.469(11) .
C5A C61A 1.457(9) .
C5A C1Z 1.513(10) .
C6A C7A 1.407(12) .
C6A C10A 1.428(8) .
C7A C76A 1.413(10) .
C7A C8A 1.440(14) .
C8A C37A 1.325(12) .
C8A C9A 1.480(11) .
C9A C32A 1.370(12) .
C9A C10A 1.416(14) .
C10A C62A 1.527(14) .
C11A C15A 1.312(15) .
C11A C64A 1.459(10) .
C11A C12A 1.465(11) .
C12A C65A 1.333(14) .
C12A C13A 1.364(14) .
C13A C72A 1.443(12) .
C13A C14A 1.571(18) .
C14A C73A 1.385(16) .
C14A C15A 1.490(9) .
C15A C66A 1.397(15) .
C16A C77A 1.373(12) .
C16A C17A 1.409(11) .
C16A C20A 1.453(14) .
C17A C67A 1.438(18) .
C17A C18A 1.440(15) .
C18A C68A 1.419(12) .
C18A C19A 1.502(16) .
C19A C74A 1.331(16) .
C19A C20A 1.376(10) .
C20A C79A 1.410(12) .
C21A C64A 1.396(15) .
C21A C25A 1.428(11) .
C21A C22A 1.465(10) .
C22A C23A 1.480(10) .
C23A C28A 1.383(11) .
C23A C24A 1.410(10) .
C24A C69A 1.383(9) .
C24A C25A 1.478(10) .
C25A C65A 1.465(12) .
C26A C27A 1.396(13) .
C26A C30A 1.456(12) .
C26A C77A 1.512(16) .
C27A C28A 1.487(15) .
C28A C29A 1.428(9) .
C29A C75A 1.418(10) .
C29A C30A 1.471(15) .
C30A C67A 1.387(13) .
C31A C32A 1.352(15) .
C31A C35A 1.424(9) .
C31A C66A 1.506(15) .
C32A C33A 1.459(14) .
C33A C38A 1.394(14) .
C33A C34A 1.407(13) .
C34A C35A 1.472(17) .
C34A C80A 1.477(10) .
C35A C73A 1.353(17) .
C36A C79A 1.349(14) .
C36A C37A 1.431(11) .
C36A C40A 1.463(11) .
C37A C38A 1.552(12) .
C38A C39A 1.406(11) .
C39A C40A 1.463(12) .
C39A C78A 1.489(13) .
C40A C74A 1.499(16) .
C41A C65A 1.431(10) .
C41A C45A 1.433(14) .
C41A C42A 1.477(11) .
C42A C43A 1.417(12) .
C42A C69A 1.496(11) .
C43A C48A 1.458(12) .
C43A C44A 1.511(14) .
C44A C70A 1.371(16) .
C44A C45A 1.440(9) .
C45A C72A 1.430(15) .
C46A C50A 1.429(14) .
C46A C67A 1.450(14) .
C46A C47A 1.497(16) .
C47A C48A 1.430(13) .
C47A C75A 1.439(13) .
C48A C49A 1.342(17) .
C49A C50A 1.395(13) .
C49A C71A 1.473(14) .
C50A C68A 1.442(15) .
C51A C52A 1.363(16) .
C51A C73A 1.432(12) .
C51A C55A 1.451(18) .
C52A C53A 1.417(13) .
C52A C80A 1.417(15) .
C53A C58A 1.383(13) .
C53A C54A 1.436(16) .
C54A C55A 1.464(9) .
C54A C70A 1.492(15) .
C55A C72A 1.448(17) .
C56A C57A 1.417(12) .
C56A C60A 1.420(16) .
C56A C74A 1.437(15) .
C57A C58A 1.410(16) .
C57A C78A 1.510(13) .
C58A C59A 1.501(17) .
C59A C71A 1.316(18) .
C59A C60A 1.485(17) .
C60A C68A 1.499(14) .
C61A C62A 1.346(15) .
C61A C64A 1.510(14) .
C62A C66A 1.525(11) .
C63A C77A 1.440(10) .
C63A C76A 1.453(14) .
C69A C75A 1.449(13) .
C70A C71A 1.461(12) .
C76A C79A 1.532(12) .
C78A C80A 1.424(13) .
C1B C2B 1.37(3) .
C1B C1Z 1.52(2) .
C1B C63B 1.61(3) .
C1B C5B 1.975(12) .
C2B C31B 1.33(3) .
C2B C3B 1.66(5) .
C3B C36B 1.21(3) .
C3B C4B 1.54(3) .
C4B C5B 1.31(4) .
C4B C67B 1.43(4) .
C5B C6B 1.33(2) .
C5B C1Z 1.82(3) .
C6B C7B 1.413(18) .
C6B C10B 1.423(18) .
C7B C8B 1.444(16) .
C7B C68B 1.489(18) .
C8B C26B 1.273(15) .
C8B C9B 1.422(18) .
C9B C21B 1.371(17) .
C9B C10B 1.396(16) .
C10B C64B 1.75(3) .
C11B C78B 1.41(3) .
C11B C15B 1.426(18) .
C11B C12B 1.458(17) .
C12B C13B 1.410(17) .
C12B C65B 1.44(4) .
C13B C14B 1.416(17) .
C13B C62B 1.50(3) .
C14B C70B 1.18(3) .
C14B C15B 1.429(18) .
C15B C74B 1.42(3) .
C16B C17B 1.498(18) .
C16B C20B 1.507(18) .
C16B C66B 1.520(19) .
C17B C72B 1.457(19) .
C17B C18B 1.545(17) .
C18B C76B 1.11(3) .
C18B C19B 1.519(18) .
C19B C61B 1.02(4) .
C19B C20B 1.529(18) .
C20B C69B 1.42(3) .
C21B C22B 1.406(19) .
C21B C25B 1.469(17) .
C22B C23B 1.396(16) .
C22B C65B 1.51(3) .
C23B C78B 1.38(3) .
C23B C24B 1.41(2) .
C24B C25B 1.39(2) .
C24B C79B 1.44(3) .
C25B C27B 1.367(17) .
C26B C30B 1.406(18) .
C26B C27B 1.421(17) .
C27B C28B 1.376(17) .
C28B C29B 1.401(19) .
C28B C80B 1.49(3) .
C29B C30B 1.389(17) .
C29B C61B 1.66(4) .
C30B C69B 1.445(18) .
C31B C35B 1.44(2) .
C31B C32B 1.457(18) .
C32B C40B 1.34(3) .
C32B C33B 1.468(19) .
C33B C34B 1.49(2) .
C33B C71B 1.50(4) .
C34B C35B 1.437(18) .
C34B C70B 1.51(3) .
C35B C62B 1.44(3) .
C36B C37B 1.485(19) .
C36B C40B 1.505(18) .
C37B C38B 1.450(18) .
C37B C66B 1.536(19) .
C38B C72B 1.473(17) .
C38B C39B 1.519(19) .
C39B C40B 1.473(17) .
C39B C73B 1.58(4) .
C41B C78B 1.43(3) .
C41B C45B 1.50(2) .
C41B C42B 1.52(2) .
C42B C74B 1.17(3) .
C42B C43B 1.51(2) .
C43B C75B 1.32(3) .
C43B C44B 1.51(2) .
C44B C48B 1.28(3) .
C44B C45B 1.51(2) .
C45B C79B 1.17(3) .
C46B C61B 1.32(4) .
C46B C47B 1.40(2) .
C46B C50B 1.51(2) .
C47B C80B 1.23(3) .
C47B C48B 1.43(2) .
C48B C49B 1.47(2) .
C49B C50B 1.42(2) .
C49B C77B 1.42(4) .
C50B C76B 1.47(3) .
C51B C52B 1.31(2) .
C51B C55B 1.388(18) .
C51B C70B 1.64(3) .
C52B C53B 1.419(19) .
C52B C71B 1.47(4) .
C53B C54B 1.28(2) .
C53B C60B 1.35(3) .
C54B C55B 1.34(2) .
C54B C75B 1.64(3) .
C55B C74B 1.64(3) .
C56B C73B 1.45(4) .
C56B C57B 1.47(2) .
C56B C60B 1.47(2) .
C57B C58B 1.508(19) .
C57B C72B 1.55(3) .
C58B C59B 1.48(2) .
C58B C76B 1.69(4) .
C59B C77B 1.47(4) .
C59B C60B 1.50(2) .
C62B C63B 1.35(3) .
C63B C64B 1.45(2) .
C64B C65B 1.39(3) .
C66B C67B 1.45(3) .
C67B C68B 1.46(3) .
C68B C69B 1.449(18) .
C71B C73B 1.20(5) .
C75B C77B 1.47(4) .
C79B C80B 1.48(4) .
C1D C2D 1.184(12) .
C1O C2O 1.41(3) .
C1O C6O 1.44(2) .
C1O Cl1O 1.721(19) .
C2O C3O 1.41(4) .
C2O Cl2O 1.83(3) .
C3O C4O 1.402(18) .
C3O H1 0.9500 .
C4O C5O 1.443(19) .
C4O H2 0.9500 .
C5O C6O 1.37(3) .
C5O H3 0.9500 .
C6O H4 0.9500 .
C1P C6P 1.38(3) .
C1P C2P 1.45(4) .
C1P Cl1P 1.720(16) .
C2P C3P 1.40(4) .
C2P Cl2P 1.72(4) .
C3P C4P 1.41(2) .
C3P H5 0.9500 .
C4P C5P 1.26(2) .
C4P H6 0.9500 .
C5P C6P 1.44(3) .
C5P H7 0.9500 .
C6P H8 0.9500 .
C1S S1 1.543(2) 2_665
C1S S1 1.543(2) .
C1Z C3Z 1.540(6) .
C1Z C2Z 1.559(8) .
C2Z C5Z 1.520(9) .
C2Z C4Z 1.556(8) .
C2Z H9 1.0000 .
C3Z C6Z 1.534(8) .
C3Z C7Z 1.555(8) .
C3Z H10 1.0000 .
C4Z C8Z 1.550(6) .
C4Z H11 0.9900 .
C4Z H12 0.9900 .
C5Z C9Z 1.556(7) .
C5Z H13 0.9900 .
C5Z H14 0.9900 .
C6Z C8Z 1.522(8) .
C6Z H15 0.9900 .
C6Z H16 0.9900 .
C7Z C9Z 1.497(7) .
C7Z H17 0.9900 .
C7Z H18 0.9900 .
C8Z C10Z 1.548(8) .
C8Z H19 1.0000 .
C9Z C10Z 1.543(8) .
C9Z H20 1.0000 .
C10Z H21 0.9900 .
C10Z H22 0.9900 .
Cl2Q C6Q 1.39(5) .
C1Q C2Q 1.41(4) .
C1Q C6Q 1.43(4) .
C1Q Cl1Q 1.51(5) .
C2Q C3Q 1.41(4) .
C2Q H23 0.9500 .
C3Q C4Q 1.42(4) .
C3Q H24 0.9500 .
C4Q C5Q 1.39(3) .
C4Q H25 0.9500 .
C5Q C6Q 1.46(4) .
C5Q H26 0.9500 .
C2C C1C 1.184(12) .
